data_7064067
loop_
_publ_author_name
'Chao, Yu-Chieh'
'Hung, Yu-Hsuan'
'Su, Yu-Chia'
'Ko, Bao-Tsan'
'Cheng, Ban-Jing'
'Hu, Ching-Han'
'Ting, Chien-Ling'
'Liu, Guan-Lin'
'Dehury, Budheswar'
'Huang, Jui-Hsien'
'Datta, Amitabha'

_publ_section_title
;
 Synthesis, structure and DFT calculation of bi- and tridentate ketiminate
 ligand-assisted aluminum complexes: potential catalyst for styrene
 oxide--CO2 cycloaddition reaction
;
_journal_issue 44
_journal_name_full 'New Journal of Chemistry'
_journal_page_first 19269
_journal_page_last 19280
_journal_paper_doi 10.1039/D5NJ03282B
_journal_volume 49
_journal_year 2025
_chemical_formula_moiety 'C18 H19 N O2'
_chemical_formula_sum 'C18 H19 N O2'
_chemical_formula_weight 281.34
_space_group_crystal_system tetragonal
_space_group_IT_number 86
_space_group_name_Hall '-P 4bc'
_space_group_name_H-M_alt 'P 42/n :2'
_atom_sites_solution_hydrogens geom
_audit_creation_date 2023-04-09
_audit_creation_method
;
Olex2 1.2-ac3
(compiled 2017.08.10 svn.r3458 for OlexSys, GUI svn.r5381)
;
_audit_update_record
;
2023-04-09 deposited with the CCDC.	2025-09-30 downloaded from the CCDC.
;
_cell_angle_alpha 90
_cell_angle_beta 90
_cell_angle_gamma 90
_cell_formula_units_Z 8
_cell_length_a 18.434(3)
_cell_length_b 18.434(3)
_cell_length_c 9.0300(13)
_cell_measurement_reflns_used 4556
_cell_measurement_temperature 150(2)
_cell_measurement_theta_max 24.45
_cell_measurement_theta_min 3.21
_cell_volume 3068.5(8)
_computing_cell_refinement 'Bruker SAINT'
_computing_data_collection 'Bruker APEX2'
_computing_data_reduction 'Bruker SAINT'
_computing_molecular_graphics 'Olex2 (Dolomanov et al., 2009)'
_computing_publication_material 'Olex2 (Dolomanov et al., 2009)'
_computing_structure_refinement 'ShelXL (Sheldrick, 2015)'
_computing_structure_solution 'SHELXS-97 (Sheldrick 2008)'
_diffrn_ambient_temperature 150.15
_diffrn_detector_area_resol_mean 8.3333
_diffrn_measured_fraction_theta_full 0.995
_diffrn_measured_fraction_theta_max 0.995
_diffrn_measurement_device_type 'Bruker APEX-II CCD'
_diffrn_measurement_method '\f and \w scans'
_diffrn_radiation_type MoK\a
_diffrn_radiation_wavelength 0.71073
_diffrn_reflns_av_R_equivalents 0.1029
_diffrn_reflns_av_unetI/netI 0.0409
_diffrn_reflns_Laue_measured_fraction_full 0.995
_diffrn_reflns_Laue_measured_fraction_max 0.995
_diffrn_reflns_limit_h_max 21
_diffrn_reflns_limit_h_min -21
_diffrn_reflns_limit_k_max 21
_diffrn_reflns_limit_k_min -21
_diffrn_reflns_limit_l_max 10
_diffrn_reflns_limit_l_min -10
_diffrn_reflns_number 47518
_diffrn_reflns_point_group_measured_fraction_full 0.995
_diffrn_reflns_point_group_measured_fraction_max 0.995
_diffrn_reflns_theta_full 24.970
_diffrn_reflns_theta_max 24.970
_diffrn_reflns_theta_min 2.471
_exptl_absorpt_coefficient_mu 0.079
_exptl_absorpt_correction_T_max 0.992
_exptl_absorpt_correction_T_min 0.988
_exptl_absorpt_correction_type multi-scan
_exptl_absorpt_process_details
;
 SADABS 2016/2: Krause, L., Herbst-Irmer, R., Sheldrick G.M. & Stalke D.,
 J. Appl. Cryst. 48 (2015) 3-10
;
_exptl_crystal_density_diffrn 1.218
_exptl_crystal_density_method 'not measured'
_exptl_crystal_description block
_exptl_crystal_F_000 1200
_exptl_crystal_size_max 0.23
_exptl_crystal_size_mid 0.13
_exptl_crystal_size_min 0.1
_refine_diff_density_max 0.409
_refine_diff_density_min -0.405
_refine_diff_density_rms 0.094
_refine_ls_extinction_method none
_refine_ls_goodness_of_fit_ref 1.092
_refine_ls_hydrogen_treatment constr
_refine_ls_matrix_type full
_refine_ls_number_parameters 201
_refine_ls_number_reflns 2684
_refine_ls_number_restraints 0
_refine_ls_restrained_S_all 1.092
_refine_ls_R_factor_all 0.1711
_refine_ls_R_factor_gt 0.1236
_refine_ls_shift/su_max 0.000
_refine_ls_shift/su_mean 0.000
_refine_ls_structure_factor_coef Fsqd
_refine_ls_weighting_details 'w=1/[\s^2^(Fo^2^)+(0.0969P)^2^+12.6820P] where P=(Fo^2^+2Fc^2^)/3'
_refine_ls_weighting_scheme calc
_refine_ls_wR_factor_gt 0.2932
_refine_ls_wR_factor_ref 0.3372
_reflns_Friedel_coverage 0.000
_reflns_number_gt 1945
_reflns_number_total 2684
_reflns_threshold_expression 'I > 2\s(I)'
_cod_data_source_file d5nj03282b2.cif
_cod_data_source_block by45
_cod_depositor_comments 'Adding full bibliography for 7064063--7064068.cif.'
_cod_original_cell_volume 3068.5(11)
_cod_original_sg_symbol_H-M 'P 42/n'
_cod_database_code 7064067
_shelx_shelxl_version_number 2018/3
_shelx_space_group_comment
;
The symmetry employed for this shelxl refinement is uniquely defined
by the following loop, which should always be used as a source of
symmetry information in preference to the above space-group names.
They are only intended as comments.
;
_olex2_refinement_description
;
1. Twinned data refinement
 Scales: 0.9963(13)
 0.0037(13)
2. Fixed Uiso
 At 1.2 times of:
  All C(H) groups, All N(H) groups
 At 1.5 times of:
  All C(H,H,H) groups
3. Uiso/Uaniso restraints and constraints
Uanis(C8) = Uanis(C8A)
Uanis(C9) = Uanis(C9A)
Uanis(C10) = Uanis(C10A)
Uanis(C11) = Uanis(C11A)
Uanis(C16) = Uanis(C16A)
Uanis(C15) = Uanis(C15A)
4. Others
 Sof(C8A)=Sof(C15A)=Sof(H15A)=Sof(C16A)=Sof(H16A)=Sof(C11A)=Sof(H11A)=
 Sof(C10A)=Sof(H10A)=Sof(C9A)=Sof(H9A)=1-FVAR(1)
 Sof(C8)=Sof(C9)=Sof(H9)=Sof(C10)=Sof(H10)=Sof(C11)=Sof(H11)=Sof(C15)=Sof(H15)=
 Sof(C16)=Sof(H16)=FVAR(1)
5.a Aromatic/amide H refined with riding coordinates:
 N1(H1), C1(H1A), C3(H3), C6(H6), C9(H9), C10(H10), C11(H11), C15(H15),
 C16(H16), C17(H17), C15A(H15A), C16A(H16A), C11A(H11A), C10A(H10A), C9A(H9A)
5.b Fitted hexagon refined as free rotating group:
 C8A(C15A,C16A,C11A,C10A,C9A)
5.c Idealised Me refined as rotating group:
 C12(H12A,H12B,H12C), C14(H14A,H14B,H14C), C18(H18A,H18B,H18C)
;
_olex2_submission_special_instructions 'No special instructions were received'

loop_
_space_group_symop_operation_xyz
'x, y, z'
'-y, x+1/2, z+1/2'
'-x+1/2, -y+1/2, z'
'y+1/2, -x, z+1/2'
'-x, -y, -z'
'y, -x-1/2, -z-1/2'
'x-1/2, y-1/2, -z'
'-y-1/2, x, -z-1/2'

loop_
_atom_site_label
_atom_site_type_symbol
_atom_site_fract_x
_atom_site_fract_y
_atom_site_fract_z
_atom_site_U_iso_or_equiv
_atom_site_adp_type
_atom_site_occupancy
_atom_site_site_symmetry_order
_atom_site_calc_flag
_atom_site_refinement_flags_posn
_atom_site_refinement_flags_adp
_atom_site_refinement_flags_occupancy
_atom_site_disorder_assembly
_atom_site_disorder_group
O1 O 0.1394(2) 0.1567(2) 0.0430(5) 0.0613(11) Uani 1 1 d . . . . .
O2 O 0.1894(2) 0.0008(2) 0.2198(5) 0.0728(13) Uani 1 1 d . . . A 1
N1 N 0.1265(2) 0.0225(2) -0.0384(6) 0.0558(13) Uani 1 1 d . . . B 1
H1 H 0.160649 0.033408 0.025912 0.067 Uiso 1 1 calc R . . B 1
C1 C 0.0943(3) 0.1859(4) -0.3525(8) 0.0667(17) Uani 1 1 d . . . . .
H1A H 0.086671 0.224687 -0.419986 0.080 Uiso 1 1 calc R . . . .
C2 C 0.0886(3) 0.1143(3) -0.4021(8) 0.0617(16) Uani 1 1 d . . . . .
C3 C 0.0991(3) 0.0599(3) -0.2978(7) 0.0580(15) Uani 1 1 d . . . . .
H3 H 0.095386 0.010798 -0.328905 0.070 Uiso 1 1 calc R . . . .
C4 C 0.1149(3) 0.0740(3) -0.1508(7) 0.0505(14) Uani 1 1 d . . . . .
C5 C 0.0921(3) -0.0417(3) -0.0153(7) 0.0564(15) Uani 1 1 d . . . . .
C6 C 0.1031(3) -0.0785(3) 0.1112(8) 0.0600(16) Uani 1 1 d . . . . .
H6 H 0.077414 -0.122709 0.123609 0.072 Uiso 1 1 calc R . . . .
C7 C 0.1503(3) -0.0565(3) 0.2289(8) 0.0620(17) Uani 1 1 d . . . . .
C8 C 0.1533(4) -0.1014(4) 0.3611(8) 0.0435(17) Uani 0.799(8) 1 d . . P A 1
C9 C 0.1027(4) -0.1495(5) 0.4035(10) 0.066(2) Uani 0.799(8) 1 d . . P A 1
H9 H 0.060934 -0.155210 0.342858 0.080 Uiso 0.799(8) 1 calc R . P A 1
C10 C 0.1079(5) -0.1916(5) 0.5308(11) 0.079(3) Uani 0.799(8) 1 d . . P A 1
H10 H 0.070245 -0.224437 0.556668 0.095 Uiso 0.799(8) 1 calc R . P A 1
C11 C 0.1685(5) -0.1847(5) 0.6186(11) 0.069(3) Uani 0.799(8) 1 d . . P A 1
H11 H 0.173947 -0.213153 0.705638 0.083 Uiso 0.799(8) 1 calc R . P A 1
C12 C 0.1405(4) 0.2292(3) 0.0998(8) 0.074(2) Uani 1 1 d . . . . .
H12A H 0.178266 0.257188 0.048940 0.112 Uiso 1 1 calc GR . . . .
H12B H 0.150875 0.228021 0.206218 0.112 Uiso 1 1 calc GR . . . .
H12C H 0.093235 0.252049 0.083104 0.112 Uiso 1 1 calc GR . . . .
C13 C 0.1218(3) 0.1478(3) -0.1034(7) 0.0503(13) Uani 1 1 d . . . . .
C14 C 0.0392(3) -0.0710(3) -0.1293(8) 0.0691(18) Uani 1 1 d . . . . .
H14A H 0.007262 -0.031759 -0.162835 0.104 Uiso 1 1 calc GR . . . .
H14B H 0.009916 -0.109623 -0.084649 0.104 Uiso 1 1 calc GR . . . .
H14C H 0.066113 -0.090465 -0.213946 0.104 Uiso 1 1 calc GR . . . .
C15 C 0.2130(5) -0.0953(6) 0.4521(12) 0.094(4) Uani 0.799(8) 1 d . . P A 1
H15 H 0.250465 -0.061952 0.428032 0.113 Uiso 0.799(8) 1 calc R . P A 1
C16 C 0.2188(6) -0.1377(7) 0.5792(13) 0.108(5) Uani 0.799(8) 1 d . . P A 1
H16 H 0.260592 -0.132582 0.639742 0.130 Uiso 0.799(8) 1 calc R . P A 1
C17 C 0.1111(3) 0.2012(3) -0.2047(7) 0.0592(16) Uani 1 1 d . . . . .
H17 H 0.115158 0.250384 -0.174347 0.071 Uiso 1 1 calc R . . . .
C18 C 0.0709(4) 0.0974(4) -0.5586(8) 0.083(2) Uani 1 1 d . . . . .
H18A H 0.035445 0.132537 -0.595701 0.124 Uiso 1 1 calc GR . . . .
H18B H 0.050482 0.048385 -0.564812 0.124 Uiso 1 1 calc GR . . . .
H18C H 0.115142 0.099984 -0.618564 0.124 Uiso 1 1 calc GR . . . .
C8A C 0.1724(15) -0.0891(13) 0.413(2) 0.0435(17) Uani 0.201(8) 1 d . . P A 2
C15A C 0.2088(16) -0.0530(13) 0.526(3) 0.094(4) Uani 0.201(8) 1 d G . P A 2
H15A H 0.227444 -0.005662 0.509263 0.113 Uiso 0.201(8) 1 calc R . P A 2
C16A C 0.2179(15) -0.0862(16) 0.663(3) 0.108(5) Uani 0.201(8) 1 d G . P A 2
H16A H 0.242714 -0.061568 0.739813 0.130 Uiso 0.201(8) 1 calc R . P A 2
C11A C 0.1906(15) -0.1555(15) 0.687(3) 0.069(3) Uani 0.201(8) 1 d G . P A 2
H11A H 0.196782 -0.178238 0.780222 0.083 Uiso 0.201(8) 1 calc R . P A 2
C10A C 0.1542(18) -0.1916(11) 0.574(3) 0.079(3) Uani 0.201(8) 1 d G . P A 2
H10A H 0.135579 -0.239002 0.590081 0.095 Uiso 0.201(8) 1 calc R . P A 2
C9A C 0.1452(16) -0.1584(12) 0.437(3) 0.066(2) Uani 0.201(8) 1 d G . P A 2
H9A H 0.120308 -0.183097 0.359528 0.080 Uiso 0.201(8) 1 calc R . P A 2

loop_
_atom_site_aniso_label
_atom_site_aniso_U_11
_atom_site_aniso_U_22
_atom_site_aniso_U_33
_atom_site_aniso_U_23
_atom_site_aniso_U_13
_atom_site_aniso_U_12
O1 0.075(3) 0.043(2) 0.066(3) -0.0057(19) 0.001(2) 0.0017(19)
O2 0.074(3) 0.064(3) 0.081(3) 0.010(2) 0.003(2) -0.016(2)
N1 0.051(3) 0.047(3) 0.070(3) -0.003(2) 0.017(2) -0.007(2)
C1 0.065(4) 0.061(4) 0.074(4) -0.001(3) -0.012(3) -0.001(3)
C2 0.050(3) 0.066(4) 0.069(4) -0.005(3) -0.004(3) -0.013(3)
C3 0.048(3) 0.059(3) 0.067(4) -0.010(3) 0.006(3) -0.014(3)
C4 0.041(3) 0.042(3) 0.068(4) -0.002(3) 0.007(3) -0.004(2)
C5 0.049(3) 0.047(3) 0.074(4) -0.007(3) 0.024(3) 0.001(2)
C6 0.051(3) 0.047(3) 0.082(5) -0.002(3) 0.016(3) -0.002(2)
C7 0.052(3) 0.047(3) 0.087(5) 0.009(3) 0.024(3) 0.007(3)
C8 0.039(4) 0.042(3) 0.049(5) 0.002(3) -0.001(3) 0.001(3)
C9 0.045(4) 0.075(5) 0.079(5) 0.014(4) -0.003(4) -0.012(4)
C10 0.074(6) 0.080(5) 0.084(6) 0.027(5) 0.000(5) -0.021(5)
C11 0.059(5) 0.074(6) 0.074(6) 0.015(5) -0.008(4) 0.002(4)
C12 0.098(5) 0.048(3) 0.077(5) -0.017(3) -0.010(4) 0.010(3)
C13 0.045(3) 0.042(3) 0.064(4) -0.003(3) 0.000(3) 0.000(2)
C14 0.053(3) 0.061(4) 0.093(5) -0.009(4) 0.015(3) -0.014(3)
C15 0.075(5) 0.112(9) 0.095(8) 0.042(6) -0.034(6) -0.058(6)
C16 0.073(6) 0.146(11) 0.105(9) 0.056(8) -0.036(6) -0.041(7)
C17 0.054(3) 0.046(3) 0.078(4) -0.005(3) -0.006(3) -0.001(3)
C18 0.080(5) 0.095(5) 0.074(5) -0.010(4) -0.016(4) -0.025(4)
C8A 0.039(4) 0.042(3) 0.049(5) 0.002(3) -0.001(3) 0.001(3)
C15A 0.075(5) 0.112(9) 0.095(8) 0.042(6) -0.034(6) -0.058(6)
C16A 0.073(6) 0.146(11) 0.105(9) 0.056(8) -0.036(6) -0.041(7)
C11A 0.059(5) 0.074(6) 0.074(6) 0.015(5) -0.008(4) 0.002(4)
C10A 0.074(6) 0.080(5) 0.084(6) 0.027(5) 0.000(5) -0.021(5)
C9A 0.045(4) 0.075(5) 0.079(5) 0.014(4) -0.003(4) -0.012(4)

loop_
_atom_type_symbol
_atom_type_description
_atom_type_scat_dispersion_real
_atom_type_scat_dispersion_imag
_atom_type_scat_source
C C 0.0033 0.0016 'International Tables Vol C Tables 4.2.6.8 and 6.1.1.4'
H H 0.0000 0.0000 'International Tables Vol C Tables 4.2.6.8 and 6.1.1.4'
N N 0.0061 0.0033 'International Tables Vol C Tables 4.2.6.8 and 6.1.1.4'
O O 0.0106 0.0060 'International Tables Vol C Tables 4.2.6.8 and 6.1.1.4'

loop_
_geom_angle_atom_site_label_1
_geom_angle_atom_site_label_2
_geom_angle_atom_site_label_3
_geom_angle
_geom_angle_site_symmetry_1
_geom_angle_site_symmetry_3
_geom_angle_publ_flag
C13 O1 C12 117.5(5) . . ?
C5 N1 C4 128.9(5) . . ?
C2 C1 C17 120.9(6) . . ?
C1 C2 C18 121.4(6) . . ?
C3 C2 C1 117.0(6) . . ?
C3 C2 C18 121.6(6) . . ?
C4 C3 C2 123.0(6) . . ?
N1 C4 C13 114.3(5) . . ?
C3 C4 N1 126.7(5) . . ?
C3 C4 C13 118.9(5) . . ?
N1 C5 C14 120.4(6) . . ?
C6 C5 N1 119.9(6) . . ?
C6 C5 C14 119.7(5) . . ?
C5 C6 C7 125.5(5) . . ?
O2 C7 C6 121.8(6) . . ?
O2 C7 C8 120.1(7) . . ?
C6 C7 C8 118.2(5) . . ?
C6 C7 C8A 136.3(9) . . ?
C9 C8 C7 125.8(7) . . ?
C9 C8 C15 116.0(7) . . ?
C15 C8 C7 118.2(6) . . ?
C8 C9 C10 123.8(8) . . ?
C11 C10 C9 118.8(8) . . ?
C16 C11 C10 118.4(9) . . ?
O1 C13 C4 115.1(5) . . ?
C17 C13 O1 126.6(5) . . ?
C17 C13 C4 118.3(6) . . ?
C8 C15 C16 120.4(8) . . ?
C11 C16 C15 122.6(9) . . ?
C13 C17 C1 121.9(6) . . ?
C15A C8A C7 128.5(14) . . ?
C15A C8A C9A 120.0 . . ?
C9A C8A C7 111.5(14) . . ?
C16A C15A C8A 120.0 . . ?
C15A C16A C11A 120.0 . . ?
C16A C11A C10A 120.0 . . ?
C9A C10A C11A 120.0 . . ?
C10A C9A C8A 120.0 . . ?

loop_
_geom_bond_atom_site_label_1
_geom_bond_atom_site_label_2
_geom_bond_distance
_geom_bond_site_symmetry_2
_geom_bond_publ_flag
O1 C12 1.431(7) . ?
O1 C13 1.372(7) . ?
O2 C7 1.282(7) . ?
N1 C4 1.406(7) . ?
N1 C5 1.359(7) . ?
C1 C2 1.398(9) . ?
C1 C17 1.398(9) . ?
C2 C3 1.390(9) . ?
C2 C18 1.483(9) . ?
C3 C4 1.384(9) . ?
C4 C13 1.432(7) . ?
C5 C6 1.344(9) . ?
C5 C14 1.517(9) . ?
C6 C7 1.432(9) . ?
C7 C8 1.453(9) . ?
C7 C8A 1.81(2) . ?
C8 C9 1.343(10) . ?
C8 C15 1.379(10) . ?
C9 C10 1.389(12) . ?
C10 C11 1.377(13) . ?
C11 C16 1.318(13) . ?
C13 C17 1.359(8) . ?
C15 C16 1.392(13) . ?
C8A C15A 1.3900 . ?
C8A C9A 1.3900 . ?
C15A C16A 1.3900 . ?
C16A C11A 1.3900 . ?
C11A C10A 1.3900 . ?
C10A C9A 1.3900 . ?

loop_
_twin_individual_id
_twin_individual_mass_fraction_refined
1 0.9963(13)
2 0.0037(13)
